data_7017495
loop_
_publ_author_name
'Zobi, Fabio'
'Blacque, Olivier'
'Jacobs, Robert A.'
'Schaub, Marcus C.'
'Bogdanova, Anna Yu'

_publ_section_title
;
 17 e- rhenium dicarbonyl CO-releasing molecules on a cobalamin scaffold
 for biological application.
;
_journal_issue 2
_journal_name_full 'Dalton transactions (Cambridge, England : 2003)'
_journal_page_first 370
_journal_page_last 378
_journal_paper_doi 10.1039/c1dt10649j
_journal_volume 41
_journal_year 2012
_chemical_absolute_configuration ad
_chemical_formula_moiety '2(C70 H94 Co N16 O15 P), 5(C3 H6 O), 16 O'
_chemical_formula_sum 'C155 H218 Co2 N32 O51 P2'
_chemical_formula_weight 3525.43
_chemical_name_systematic
;
?
;
_space_group_IT_number 19
_symmetry_cell_setting orthorhombic
_symmetry_space_group_name_Hall 'P 2ac 2ab'
_symmetry_space_group_name_H-M 'P 21 21 21'
_atom_sites_solution_hydrogens geom
_atom_sites_solution_primary direct
_atom_sites_solution_secondary difmap
_audit_creation_method SHELXL-97
_cell_angle_alpha 90.00
_cell_angle_beta 90.00
_cell_angle_gamma 90.00
_cell_formula_units_Z 2
_cell_length_a 15.5066(4)
_cell_length_b 22.9558(7)
_cell_length_c 25.1741(7)
_cell_measurement_reflns_used 10575
_cell_measurement_temperature 183(2)
_cell_measurement_theta_max 32.78
_cell_measurement_theta_min 2.58
_cell_volume 8961.1(4)
_computing_cell_refinement
;
CrysAlisPro, Oxford Diffraction Ltd., Version 1.171.33.55
;
_computing_data_collection
;
CrysAlisPro, Oxford Diffraction Ltd., Version 1.171.33.55
;
_computing_data_reduction
;
CrysAlisPro, Oxford Diffraction Ltd., Version 1.171.33.55
;
_computing_molecular_graphics
; ORTEP-3 for Windows, Version 2.01.
Farrugia, L. J. (1997). J. Appl. Cryst. 30, 565.
;
_computing_publication_material
; WinGX -- An integrated system of Windows programs for the solution,
refinment and analysis of single crystal X-ray diffraction data,
Version 1.80.00.
Farrugia, L. J. (1999). J. Appl. Cryst. 32, 837-838.
SHELXL97. Program for crystal structure refinement.
Sheldrick, G.M. (2008). Acta Cryst. A64, 112-122.
PLATON for Windows, Version 1.12.
Spek, A. L. (2003). J. Appl. Cryst. 36, 7-13.
;
_computing_structure_refinement
; SHELXL97. Program for crystal structure refinement.
Sheldrick, G.M. (2008). Acta Cryst. A64, 112-122.
;
_computing_structure_solution
; SHELXS97. Program for Crystal Structure solution.
Sheldrick, G.M. (2008). Acta Cryst. A64, 112-122.
;
_diffrn_ambient_temperature 183(2)
_diffrn_detector_area_resol_mean 10.4498
_diffrn_measured_fraction_theta_full 0.998
_diffrn_measured_fraction_theta_max 0.998
_diffrn_measurement_device_type
; Goniometer Xcalibur, detector: Ruby
Oxford Diffraction (2007). Oxford Diffraction Ltd.,
Xcalibur CCD system
;
_diffrn_measurement_method 'omega scans'
_diffrn_radiation_monochromator graphite
_diffrn_radiation_source 'Enhance (Mo) X-ray Source'
_diffrn_radiation_type MoK\a
_diffrn_radiation_wavelength 0.71073
_diffrn_reflns_av_R_equivalents 0.1164
_diffrn_reflns_av_sigmaI/netI 0.2230
_diffrn_reflns_limit_h_max 18
_diffrn_reflns_limit_h_min -18
_diffrn_reflns_limit_k_max 24
_diffrn_reflns_limit_k_min -27
_diffrn_reflns_limit_l_max 30
_diffrn_reflns_limit_l_min -30
_diffrn_reflns_number 71958
_diffrn_reflns_theta_full 25.68
_diffrn_reflns_theta_max 25.68
_diffrn_reflns_theta_min 2.58
_diffrn_standards_number 0
_exptl_absorpt_coefficient_mu 0.291
_exptl_absorpt_correction_T_max 0.988
_exptl_absorpt_correction_T_min 0.895
_exptl_absorpt_correction_type analytical
_exptl_absorpt_process_details
;
CrysAlisPro, Oxford Diffraction Ltd., Version 1.171.33.55
Analytical numeric absorption correction using a multifaceted crystal
model based on expressions derived by R.C. Clark & J.S. Reid.
(Clark, R. C. & Reid, J. S. (1995). Acta Cryst. A51, 887-897)
;
_exptl_crystal_colour purple
_exptl_crystal_density_diffrn 1.307
_exptl_crystal_density_method 'not measured'
_exptl_crystal_description needle
_exptl_crystal_F_000 3728
_exptl_crystal_size_max 0.49
_exptl_crystal_size_mid 0.07
_exptl_crystal_size_min 0.03
_refine_diff_density_max 0.769
_refine_diff_density_min -0.328
_refine_diff_density_rms 0.070
_refine_ls_abs_structure_details 'Flack (1983). Acta Cryst. A39, 876-881. 7752 Friedel pairs'
_refine_ls_abs_structure_Flack 0.03(2)
_refine_ls_extinction_method none
_refine_ls_goodness_of_fit_ref 0.891
_refine_ls_hydrogen_treatment constr
_refine_ls_matrix_type full
_refine_ls_number_parameters 1113
_refine_ls_number_reflns 16995
_refine_ls_number_restraints 31
_refine_ls_restrained_S_all 0.939
_refine_ls_R_factor_all 0.1474
_refine_ls_R_factor_gt 0.0706
_refine_ls_shift/su_max 0.001
_refine_ls_shift/su_mean 0.000
_refine_ls_structure_factor_coef Fsqd
_refine_ls_weighting_details 'calc w=1/[\s^2^(Fo^2^)+(0.0657P)^2^+0.0000P] where P=(Fo^2^+2Fc^2^)/3'
_refine_ls_weighting_scheme calc
_refine_ls_wR_factor_gt 0.1405
_refine_ls_wR_factor_ref 0.1588
_reflns_number_gt 8376
_reflns_number_total 16995
_reflns_threshold_expression >2sigma(I)
_cod_data_source_file c1dt10649j.txt
_cod_data_source_block 2
_cod_database_code 7017495

loop_
_symmetry_equiv_pos_as_xyz
'x, y, z'
'-x+1/2, -y, z+1/2'
'x+1/2, -y+1/2, -z'
'-x, y+1/2, -z+1/2'

loop_
_atom_site_label
_atom_site_type_symbol
_atom_site_fract_x
_atom_site_fract_y
_atom_site_fract_z
_atom_site_U_iso_or_equiv
_atom_site_adp_type
_atom_site_occupancy
_atom_site_symmetry_multiplicity
_atom_site_calc_flag
_atom_site_refinement_flags
_atom_site_disorder_assembly
_atom_site_disorder_group
Co1 Co 0.23444(5) 0.08876(4) 0.25648(3) 0.0194(2) Uani 1 1 d . . .
P1 P -0.00905(12) 0.27072(9) -0.03091(7) 0.0333(5) Uani 1 1 d . . .
C1 C 0.4203(4) 0.0883(3) 0.2421(2) 0.0254(14) Uani 1 1 d . . .
C2 C 0.4302(4) 0.0299(3) 0.2634(3) 0.0271(16) Uani 1 1 d . . .
C3 C 0.3631(4) -0.0050(3) 0.2737(2) 0.0219(16) Uani 1 1 d . . .
C4 C 0.3649(4) -0.0677(3) 0.2948(3) 0.0310(17) Uani 1 1 d . . .
C5 C 0.2741(4) -0.0906(3) 0.2782(2) 0.0299(16) Uani 1 1 d . . .
H5 H 0.2501 -0.1163 0.3066 0.036 Uiso 1 1 calc R . .
C6 C 0.2252(4) -0.0345(3) 0.2763(2) 0.0253(13) Uani 1 1 d U . .
C7 C 0.1368(4) -0.0310(3) 0.2855(2) 0.0276(14) Uani 1 1 d U . .
H7 H 0.1074 -0.0665 0.2922 0.033 Uiso 1 1 calc R . .
C8 C 0.0875(4) 0.0193(3) 0.2858(2) 0.0262(14) Uani 1 1 d U . .
C9 C -0.0060(4) 0.0216(3) 0.3051(3) 0.044(2) Uani 1 1 d . . .
C10 C -0.0354(4) 0.0783(3) 0.2789(3) 0.0302(18) Uani 1 1 d . . .
H10 H -0.0766 0.0995 0.3027 0.036 Uiso 1 1 calc R . .
C11 C 0.0493(4) 0.1122(3) 0.2743(2) 0.0232(16) Uani 1 1 d . . .
C12 C 0.0551(4) 0.1706(3) 0.2685(2) 0.0218(15) Uani 1 1 d . . .
C13 C 0.1360(4) 0.1996(3) 0.2572(2) 0.0220(15) Uani 1 1 d . . .
C14 C 0.1562(4) 0.2651(2) 0.2573(2) 0.0201(14) Uani 1 1 d . . .
C15 C 0.2458(4) 0.2663(2) 0.2324(2) 0.0237(15) Uani 1 1 d . . .
H15 H 0.2392 0.2653 0.1929 0.028 Uiso 1 1 calc R . .
C16 C 0.2849(3) 0.2078(2) 0.2504(2) 0.0202(14) Uani 1 1 d . . .
H16 H 0.3055 0.2120 0.2879 0.024 Uiso 1 1 calc R . .
C17 C 0.3558(4) 0.1747(3) 0.2176(2) 0.0232(15) Uani 1 1 d . . .
C18 C 0.4527(4) 0.1877(3) 0.2306(2) 0.0231(16) Uani 1 1 d . . .
C19 C 0.4924(4) 0.1264(3) 0.2234(2) 0.0277(16) Uani 1 1 d . B .
H19 H 0.5419 0.1222 0.2487 0.033 Uiso 1 1 calc R . .
C20 C 0.2578(4) 0.1028(2) 0.3285(3) 0.0246(15) Uani 1 1 d . . .
C21 C 0.1360(4) 0.0885(3) 0.1555(2) 0.0234(15) Uani 1 1 d . . .
H21A H 0.0965 0.1142 0.1724 0.028 Uiso 1 1 calc R . .
C22 C 0.1961(4) 0.0346(3) 0.0955(2) 0.0238(16) Uani 1 1 d . . .
C23 C 0.2450(4) 0.0344(3) 0.1409(2) 0.0232(15) Uani 1 1 d . . .
C24 C 0.2196(5) 0.0041(3) 0.0499(3) 0.042(2) Uani 1 1 d . . .
H24 H 0.1838 0.0049 0.0192 0.050 Uiso 1 1 calc R . .
C25 C 0.2947(5) -0.0269(3) 0.0497(3) 0.0382(19) Uani 1 1 d . . .
C26 C 0.3469(4) -0.0271(3) 0.0963(3) 0.040(2) Uani 1 1 d . . .
C27 C 0.3219(4) 0.0032(3) 0.1406(3) 0.0305(17) Uani 1 1 d . . .
H27 H 0.3574 0.0028 0.1714 0.037 Uiso 1 1 calc R . .
C28 C 0.3218(6) -0.0606(4) 0.0017(3) 0.083(3) Uani 1 1 d . . .
H28A H 0.2860 -0.0494 -0.0286 0.125 Uiso 1 1 calc R . .
H28B H 0.3148 -0.1024 0.0086 0.125 Uiso 1 1 calc R . .
H28C H 0.3824 -0.0523 -0.0062 0.125 Uiso 1 1 calc R . .
C30 C 0.5229(4) 0.0112(3) 0.2777(3) 0.043(2) Uani 1 1 d . . .
H30A H 0.5606 0.0455 0.2780 0.065 Uiso 1 1 calc R . .
H30B H 0.5439 -0.0167 0.2513 0.065 Uiso 1 1 calc R . .
H30C H 0.5232 -0.0070 0.3129 0.065 Uiso 1 1 calc R . .
C31 C 0.4378(4) -0.1076(3) 0.2743(3) 0.0379(19) Uani 1 1 d . . .
H31A H 0.4919 -0.0975 0.2923 0.057 Uiso 1 1 calc R . .
H31B H 0.4447 -0.1023 0.2359 0.057 Uiso 1 1 calc R . .
H31C H 0.4233 -0.1483 0.2818 0.057 Uiso 1 1 calc R . .
C32 C 0.3677(5) -0.0621(3) 0.3561(3) 0.0366(19) Uani 1 1 d . . .
H32A H 0.4245 -0.0462 0.3667 0.044 Uiso 1 1 calc R . .
H32B H 0.3230 -0.0340 0.3676 0.044 Uiso 1 1 calc R . .
C33 C 0.3533(6) -0.1186(3) 0.3841(3) 0.045(2) Uani 1 1 d . . .
C34 C 0.2726(4) -0.1220(3) 0.2250(3) 0.0389(18) Uani 1 1 d . . .
H34A H 0.3066 -0.1583 0.2283 0.047 Uiso 1 1 calc R . .
H34B H 0.3017 -0.0971 0.1983 0.047 Uiso 1 1 calc R . .
C35 C 0.1827(5) -0.1375(3) 0.2043(3) 0.047(2) Uani 1 1 d . . .
H35A H 0.1515 -0.1605 0.2314 0.057 Uiso 1 1 calc R . .
H35B H 0.1497 -0.1013 0.1976 0.057 Uiso 1 1 calc R . .
C36 C 0.1890(6) -0.1716(4) 0.1546(4) 0.058(2) Uani 1 1 d . . .
C38 C 0.4313(5) -0.0614(3) 0.0975(3) 0.058(3) Uani 1 1 d . . .
H38A H 0.4725 -0.0438 0.0727 0.086 Uiso 1 1 calc R . .
H38B H 0.4203 -0.1018 0.0871 0.086 Uiso 1 1 calc R . .
H38C H 0.4554 -0.0604 0.1335 0.086 Uiso 1 1 calc R . .
C39 C -0.0563(5) -0.0348(3) 0.2933(5) 0.092(4) Uani 1 1 d . . .
H39A H -0.0322 -0.0668 0.3143 0.138 Uiso 1 1 calc R . .
H39B H -0.0514 -0.0441 0.2554 0.138 Uiso 1 1 calc R . .
H39C H -0.1171 -0.0293 0.3025 0.138 Uiso 1 1 calc R . .
C40 C 0.0000(5) 0.0318(4) 0.3661(3) 0.070(3) Uani 1 1 d . . .
H40A H 0.0370 0.0655 0.3732 0.105 Uiso 1 1 calc R . .
H40B H 0.0245 -0.0028 0.3832 0.105 Uiso 1 1 calc R . .
H40C H -0.0578 0.0391 0.3804 0.105 Uiso 1 1 calc R . .
C41 C -0.0263(4) 0.2072(3) 0.2751(3) 0.042(2) Uani 1 1 d . . .
H41A H -0.0727 0.1829 0.2895 0.063 Uiso 1 1 calc R . .
H41B H -0.0438 0.2228 0.2405 0.063 Uiso 1 1 calc R . .
H41C H -0.0147 0.2395 0.2996 0.063 Uiso 1 1 calc R . .
C42 C 0.1558(4) 0.2849(3) 0.3164(2) 0.0354(18) Uani 1 1 d . . .
H42A H 0.2004 0.2637 0.3360 0.053 Uiso 1 1 calc R . .
H42B H 0.0993 0.2767 0.3321 0.053 Uiso 1 1 calc R . .
H42C H 0.1674 0.3268 0.3183 0.053 Uiso 1 1 calc R . .
C43 C 0.0922(4) 0.3036(3) 0.2274(2) 0.0241(16) Uani 1 1 d . . .
H43A H 0.0377 0.3049 0.2479 0.029 Uiso 1 1 calc R . .
H43B H 0.1156 0.3437 0.2264 0.029 Uiso 1 1 calc R . .
C44 C 0.0709(5) 0.2853(3) 0.1707(2) 0.0385(19) Uani 1 1 d . . .
H44A H 0.1226 0.2904 0.1480 0.046 Uiso 1 1 calc R . .
H44B H 0.0552 0.2435 0.1702 0.046 Uiso 1 1 calc R . .
C45 C 0.4950(4) 0.2352(3) 0.1959(3) 0.0392(19) Uani 1 1 d . . .
H45A H 0.4731 0.2735 0.2064 0.059 Uiso 1 1 calc R . .
H45B H 0.4813 0.2280 0.1585 0.059 Uiso 1 1 calc R . .
H45C H 0.5577 0.2341 0.2008 0.059 Uiso 1 1 calc R . .
C46 C 0.4612(4) 0.2067(3) 0.2888(3) 0.0270(17) Uani 1 1 d . . .
H46A H 0.4346 0.1765 0.3116 0.032 Uiso 1 1 calc R . .
H46B H 0.4283 0.2432 0.2939 0.032 Uiso 1 1 calc R . .
C47 C 0.5542(5) 0.2166(4) 0.3074(3) 0.0395(19) Uani 1 1 d . . .
C48 C 0.5246(5) 0.1129(4) 0.1670(3) 0.053(2) Uani 1 1 d D . .
H48A H 0.4735 0.1079 0.1439 0.064 Uiso 1 1 calc R A 1
H48B H 0.5562 0.1475 0.1540 0.064 Uiso 1 1 calc R A 1
C49A C 0.5811(10) 0.0613(6) 0.1596(4) 0.028(5) Uani 0.56(3) 1 d PD B 1
H49A H 0.5455 0.0256 0.1613 0.033 Uiso 0.56(3) 1 calc PR B 1
H49B H 0.6233 0.0597 0.1891 0.033 Uiso 0.56(3) 1 calc PR B 1
C49B C 0.6177(12) 0.0984(15) 0.1574(7) 0.085(11) Uani 0.44(3) 1 d PD B 2
H49C H 0.6403 0.0761 0.1881 0.102 Uiso 0.44(3) 1 calc PR B 2
H49D H 0.6512 0.1350 0.1546 0.102 Uiso 0.44(3) 1 calc PR B 2
C50 C 0.6308(6) 0.0622(5) 0.1061(3) 0.066(3) Uani 1 1 d D . .
C51 C 0.3338(4) 0.1793(3) 0.1586(2) 0.0265(16) Uani 1 1 d . . .
H51A H 0.3514 0.2176 0.1452 0.040 Uiso 1 1 calc R . .
H51B H 0.2715 0.1745 0.1537 0.040 Uiso 1 1 calc R . .
H51C H 0.3644 0.1488 0.1389 0.040 Uiso 1 1 calc R . .
C52 C -0.0030(5) 0.3208(3) 0.1480(3) 0.0394(19) Uani 1 1 d . . .
C53 C -0.0545(5) 0.3791(3) 0.0740(3) 0.050(2) Uani 1 1 d . . .
H53A H -0.0283 0.4158 0.0612 0.060 Uiso 1 1 calc R . .
H53B H -0.1012 0.3894 0.0991 0.060 Uiso 1 1 calc R . .
C54 C -0.0933(5) 0.3471(3) 0.0272(3) 0.042(2) Uani 1 1 d . . .
H54 H -0.1205 0.3100 0.0395 0.051 Uiso 1 1 calc R . .
C55 C -0.1571(5) 0.3823(4) -0.0034(3) 0.055(2) Uani 1 1 d . . .
H55A H -0.1307 0.4192 -0.0141 0.082 Uiso 1 1 calc R . .
H55B H -0.2076 0.3901 0.0189 0.082 Uiso 1 1 calc R . .
H55C H -0.1750 0.3606 -0.0351 0.082 Uiso 1 1 calc R . .
C56 C 0.0098(4) 0.1753(3) 0.0254(3) 0.0335(18) Uani 1 1 d . . .
H56 H -0.0072 0.1591 -0.0099 0.040 Uiso 1 1 calc R . .
C57 C -0.0525(5) 0.1545(3) 0.0688(3) 0.0388(19) Uani 1 1 d . . .
H57 H -0.0595 0.1862 0.0957 0.047 Uiso 1 1 calc R . .
C58 C 0.0656(4) 0.0917(3) 0.0664(2) 0.0302(16) Uani 1 1 d . . .
H58 H 0.0553 0.0624 0.0377 0.036 Uiso 1 1 calc R . .
C59 C 0.0964(4) 0.1496(3) 0.0435(2) 0.0281(17) Uani 1 1 d . . .
H59 H 0.1365 0.1436 0.0129 0.034 Uiso 1 1 calc R . .
C60 C -0.1387(5) 0.1389(4) 0.0473(3) 0.048(2) Uani 1 1 d . . .
H60A H -0.1772 0.1253 0.0761 0.058 Uiso 1 1 calc R . .
H60B H -0.1657 0.1730 0.0299 0.058 Uiso 1 1 calc R . .
C61 C -0.1875(5) 0.0767(5) -0.0235(4) 0.060(3) Uani 1 1 d . . .
C62 C -0.2206(6) 0.0098(4) -0.0953(3) 0.062(3) Uani 1 1 d . . .
H62A H -0.1872 0.0039 -0.1284 0.074 Uiso 1 1 calc R . .
H62B H -0.2673 0.0379 -0.1031 0.074 Uiso 1 1 calc R . .
C63 C -0.2598(5) -0.0469(4) -0.0789(3) 0.050(2) Uani 1 1 d . . .
C64 C -0.3067(7) -0.0537(5) -0.0341(4) 0.076(3) Uani 1 1 d . . .
H64 H -0.3190 -0.0210 -0.0121 0.091 Uiso 1 1 calc R . .
C65 C -0.3365(8) -0.1081(5) -0.0204(4) 0.098(4) Uani 1 1 d . . .
H65 H -0.3632 -0.1131 0.0133 0.118 Uiso 1 1 calc R . .
C66 C -0.2802(7) -0.1484(5) -0.0957(5) 0.088(3) Uani 1 1 d . . .
H66 H -0.2667 -0.1816 -0.1167 0.106 Uiso 1 1 calc R . .
C67 C -0.2483(6) -0.0947(5) -0.1105(4) 0.076(3) Uani 1 1 d . . .
H67 H -0.2179 -0.0908 -0.1431 0.091 Uiso 1 1 calc R . .
C68 C 0.3041(4) 0.3181(3) 0.2470(3) 0.0358(17) Uani 1 1 d . . .
H68A H 0.3051 0.3224 0.2861 0.043 Uiso 1 1 calc R . .
H68B H 0.3636 0.3097 0.2351 0.043 Uiso 1 1 calc R . .
C69 C 0.2749(5) 0.3752(3) 0.2224(3) 0.043(2) Uani 1 1 d . . .
C70 C -0.0735(5) 0.0732(4) 0.2215(3) 0.066(3) Uani 1 1 d . . .
H70A H -0.0529 0.1081 0.2023 0.079 Uiso 1 1 calc R . .
H70B H -0.0436 0.0396 0.2051 0.079 Uiso 1 1 calc R . .
C71 C -0.1566(7) 0.0674(7) 0.2079(4) 0.149(7) Uani 1 1 d . . .
H71A H -0.1663 0.0259 0.1991 0.179 Uiso 1 1 calc R . .
H71B H -0.1655 0.0898 0.1748 0.179 Uiso 1 1 calc R . .
C72 C -0.2245(5) 0.0849(6) 0.2453(4) 0.069(3) Uani 1 1 d . . .
C76 C 0.0247(7) -0.0654(6) -0.0454(5) 0.093(4) Uani 1 1 d . . .
C77 C -0.0028(7) -0.0920(6) -0.0970(4) 0.121(5) Uani 1 1 d . . .
H77A H 0.0482 -0.1054 -0.1165 0.182 Uiso 1 1 calc R . .
H77B H -0.0335 -0.0628 -0.1182 0.182 Uiso 1 1 calc R . .
H77C H -0.0410 -0.1251 -0.0901 0.182 Uiso 1 1 calc R . .
O79 O 0.0049(6) -0.0171(4) -0.0311(4) 0.130(3) Uani 1 1 d . . .
N1 N 0.3465(3) 0.1137(2) 0.23639(18) 0.0184(12) Uani 1 1 d . . .
N3 N 0.2073(3) 0.1694(2) 0.25006(18) 0.0188(11) Uani 1 1 d . . .
N4 N 0.1155(3) 0.0719(2) 0.27304(17) 0.0190(13) Uani 1 1 d . . .
N5 N 0.2051(3) 0.0699(2) 0.17931(19) 0.0199(12) Uani 1 1 d . . .
N6 N 0.1238(3) 0.0694(2) 0.1063(2) 0.0251(13) Uani 1 1 d . . .
N7 N 0.2728(4) 0.1133(3) 0.3716(2) 0.0479(17) Uani 1 1 d . . .
N8 N -0.3294(7) -0.1547(4) -0.0528(5) 0.108(3) Uani 1 1 d . . .
N9 N 0.4212(4) -0.1531(3) 0.3901(2) 0.058(2) Uani 1 1 d . . .
H9B H 0.4150 -0.1877 0.4047 0.070 Uiso 1 1 calc R . .
H9A H 0.4724 -0.1414 0.3795 0.070 Uiso 1 1 calc R . .
O2 O 0.2528(5) -0.1987(3) 0.1396(3) 0.115(3) Uani 1 1 d . . .
N11 N 0.5711(4) 0.2681(3) 0.3261(2) 0.0566(19) Uani 1 1 d . . .
H11B H 0.6225 0.2757 0.3393 0.068 Uiso 1 1 calc R . .
H11A H 0.5313 0.2954 0.3255 0.068 Uiso 1 1 calc R . .
O4 O 0.6606(5) 0.0157(3) 0.0952(3) 0.102(3) Uani 1 1 d . B .
N13 N 0.0095(4) 0.3462(3) 0.1016(2) 0.0505(18) Uani 1 1 d . . .
H13 H 0.0605 0.3425 0.0867 0.061 Uiso 1 1 calc R . .
N14 N -0.1638(5) 0.0345(3) -0.0546(3) 0.062(2) Uani 1 1 d . . .
H14 H -0.1114 0.0202 -0.0510 0.074 Uiso 1 1 calc R . .
O14 O 0.2505(4) 0.3768(2) 0.1752(2) 0.0611(15) Uani 1 1 d . . .
O15 O -0.2633(5) 0.0496(3) 0.2726(3) 0.098(3) Uani 1 1 d . . .
N38 N 0.2767(3) 0.0106(2) 0.26694(18) 0.0205(12) Uani 1 1 d . . .
O1 O 0.2802(3) -0.1332(2) 0.3984(2) 0.0632(17) Uani 1 1 d . . .
N10 N 0.1178(5) -0.1717(3) 0.1247(3) 0.077(2) Uani 1 1 d . . .
H10B H 0.1170 -0.1911 0.0945 0.092 Uiso 1 1 calc R . .
H10A H 0.0718 -0.1524 0.1352 0.092 Uiso 1 1 calc R . .
O3 O 0.6082(4) 0.1769(3) 0.3075(3) 0.080(2) Uani 1 1 d . . .
N12 N 0.6322(4) 0.1048(3) 0.0724(3) 0.0528(19) Uani 1 1 d . B .
H12A H 0.6554 0.0998 0.0409 0.063 Uiso 1 1 calc R . .
H12B H 0.6100 0.1388 0.0811 0.063 Uiso 1 1 calc R . .
O5 O -0.0716(3) 0.3261(3) 0.1727(2) 0.0580(16) Uani 1 1 d . . .
O6 O -0.0203(3) 0.3341(2) -0.00846(17) 0.0363(12) Uani 1 1 d . . .
O7 O -0.0894(3) 0.2457(2) -0.05206(17) 0.0400(13) Uani 1 1 d . . .
O8 O 0.0667(3) 0.2723(2) -0.06678(19) 0.0508(14) Uani 1 1 d . . .
O9 O 0.0139(3) 0.2377(2) 0.02341(18) 0.0401(13) Uani 1 1 d . . .
O10 O -0.0123(3) 0.1061(2) 0.09333(17) 0.0348(12) Uani 1 1 d . . .
O11 O 0.1353(3) 0.1823(2) 0.08387(16) 0.0329(12) Uani 1 1 d . . .
H11 H 0.1641 0.2095 0.0703 0.049 Uiso 1 1 calc R . .
O12 O -0.1244(3) 0.0935(3) 0.0097(2) 0.0540(14) Uani 1 1 d . . .
O13 O -0.2585(4) 0.1041(3) -0.0239(2) 0.0706(17) Uani 1 1 d . . .
N15 N 0.2803(4) 0.4214(3) 0.2507(3) 0.064(2) Uani 1 1 d . . .
H15A H 0.2668 0.4554 0.2369 0.077 Uiso 1 1 calc R . .
H15B H 0.2977 0.4191 0.2839 0.077 Uiso 1 1 calc R . .
N16 N -0.2414(4) 0.1418(3) 0.2483(3) 0.070(2) Uani 1 1 d . . .
H16A H -0.2812 0.1546 0.2703 0.083 Uiso 1 1 calc R . .
H16B H -0.2127 0.1665 0.2282 0.083 Uiso 1 1 calc R . .
O17 O 0.2384(4) 0.2473(3) -0.0780(2) 0.0803(19) Uani 1 1 d . . .
O18 O -0.1792(5) 0.2251(4) 0.1712(3) 0.115(3) Uani 1 1 d . . .
C79 C 0.0832(7) -0.1032(5) -0.0109(4) 0.119(4) Uani 1 1 d . . .
H79A H 0.1290 -0.1200 -0.0329 0.178 Uiso 1 1 calc R . .
H79B H 0.0493 -0.1345 0.0052 0.178 Uiso 1 1 calc R . .
H79C H 0.1090 -0.0792 0.0171 0.178 Uiso 1 1 calc R . .
O22 O -0.1023(3) 0.1508(2) -0.1188(2) 0.0633(17) Uani 1 1 d . . .
O23 O 0.2343(4) 0.2698(3) 0.0513(3) 0.102(2) Uani 1 1 d . . .
O24 O 0.4139(5) 0.3131(3) 0.3881(3) 0.115(3) Uani 1 1 d . . .
O25 O 0.3064(8) 0.2241(4) 0.4195(3) 0.174(4) Uani 1 1 d . . .
O26 O 0.3502(6) 0.4142(4) 0.3530(3) 0.165(4) Uani 1 1 d . . .
O28A O -0.3088(10) -0.2719(7) -0.0289(6) 0.107(5) Uiso 0.50 1 d P C 1
O28B O -0.3887(9) -0.2607(6) -0.0214(5) 0.097(4) Uiso 0.50 1 d P D 2
C73 C -0.0864(9) -0.0796(7) 0.0987(5) 0.105(4) Uani 1 1 d . . .
C74 C -0.1168(11) -0.0256(7) 0.0933(7) 0.186(7) Uani 1 1 d . . .
H74A H -0.1668 -0.0204 0.1166 0.278 Uiso 1 1 calc R . .
H74B H -0.1342 -0.0192 0.0563 0.278 Uiso 1 1 calc R . .
H74C H -0.0719 0.0024 0.1030 0.278 Uiso 1 1 calc R . .
C75 C -0.1433(16) -0.1179(8) 0.0665(7) 0.235(11) Uani 1 1 d . . .
H75A H -0.1582 -0.0982 0.0332 0.353 Uiso 1 1 calc R . .
H75B H -0.1961 -0.1264 0.0865 0.353 Uiso 1 1 calc R . .
H75C H -0.1131 -0.1544 0.0586 0.353 Uiso 1 1 calc R . .
O20 O -0.0348(6) -0.0979(7) 0.1269(5) 0.253(9) Uani 1 1 d . . .
C81 C 0.5634(10) 0.2942(7) 0.5155(6) 0.121(4) Uani 0.50 1 d PD . .
C82 C 0.5011(11) 0.3216(9) 0.4777(6) 0.121(4) Uani 0.50 1 d PD . .
H82A H 0.4439 0.3233 0.4941 0.182 Uiso 0.50 1 calc PR . .
H82B H 0.4981 0.2982 0.4451 0.182 Uiso 0.50 1 calc PR . .
H82C H 0.5204 0.3611 0.4690 0.182 Uiso 0.50 1 calc PR . .
C83 C 0.6251(12) 0.2533(8) 0.4888(6) 0.121(4) Uani 0.50 1 d PD . .
H83A H 0.6454 0.2243 0.5144 0.182 Uiso 0.50 1 calc PR . .
H83B H 0.6745 0.2754 0.4751 0.182 Uiso 0.50 1 calc PR . .
H83C H 0.5959 0.2336 0.4593 0.182 Uiso 0.50 1 calc PR . .
O27 O 0.5712(10) 0.2996(6) 0.5593(4) 0.121(4) Uani 0.50 1 d PD . .

loop_
_atom_site_aniso_label
_atom_site_aniso_U_11
_atom_site_aniso_U_22
_atom_site_aniso_U_33
_atom_site_aniso_U_23
_atom_site_aniso_U_13
_atom_site_aniso_U_12
Co1 0.0219(4) 0.0179(4) 0.0185(4) 0.0032(4) -0.0024(4) 0.0021(4)
P1 0.0423(12) 0.0282(12) 0.0295(11) 0.0032(9) -0.0068(9) 0.0073(10)
C1 0.033(4) 0.026(4) 0.017(3) -0.004(3) -0.005(3) 0.012(4)
C2 0.016(3) 0.029(4) 0.036(4) -0.005(3) -0.005(3) -0.001(3)
C3 0.031(4) 0.009(4) 0.025(4) 0.001(3) -0.012(3) 0.004(3)
C4 0.031(4) 0.022(4) 0.040(4) 0.006(3) -0.007(3) 0.003(3)
C5 0.032(4) 0.018(4) 0.040(4) 0.003(3) -0.004(3) -0.005(4)
C6 0.037(3) 0.017(3) 0.022(3) 0.001(2) -0.010(3) -0.003(3)
C7 0.040(3) 0.016(3) 0.027(3) 0.003(3) -0.005(3) -0.008(3)
C8 0.038(3) 0.017(3) 0.024(3) 0.000(3) -0.005(3) -0.005(3)
C9 0.021(4) 0.024(5) 0.087(7) -0.002(4) 0.007(4) -0.008(3)
C10 0.016(4) 0.030(5) 0.045(4) -0.004(4) 0.010(3) -0.002(3)
C11 0.016(4) 0.040(5) 0.013(3) 0.003(3) 0.000(3) 0.002(3)
C12 0.015(3) 0.022(4) 0.028(4) -0.002(3) 0.001(3) 0.003(3)
C13 0.033(4) 0.025(4) 0.008(3) 0.002(3) 0.002(3) 0.011(3)
C14 0.024(4) 0.013(3) 0.023(4) 0.003(3) 0.004(3) 0.004(3)
C15 0.025(4) 0.020(4) 0.026(4) 0.000(3) -0.003(3) 0.007(3)
C16 0.020(3) 0.017(3) 0.024(4) 0.001(3) -0.003(3) -0.004(3)
C17 0.033(4) 0.016(4) 0.020(4) 0.001(3) 0.008(3) -0.002(3)
C18 0.023(4) 0.019(4) 0.027(4) 0.005(3) -0.002(3) 0.000(3)
C19 0.032(4) 0.023(4) 0.028(4) 0.006(3) -0.003(3) -0.007(3)
C20 0.020(4) 0.019(4) 0.035(4) 0.001(3) -0.002(3) 0.008(3)
C21 0.027(4) 0.014(4) 0.030(4) -0.002(3) 0.002(3) -0.003(3)
C22 0.030(4) 0.017(4) 0.025(4) 0.004(3) -0.004(3) 0.001(3)
C23 0.024(4) 0.025(4) 0.021(3) 0.003(3) -0.007(3) -0.001(3)
C24 0.068(6) 0.036(5) 0.022(4) 0.005(3) -0.014(4) 0.000(4)
C25 0.055(5) 0.033(5) 0.027(4) -0.006(3) 0.003(4) 0.014(4)
C26 0.036(5) 0.044(5) 0.041(5) -0.008(4) 0.001(4) 0.010(4)
C27 0.033(4) 0.037(5) 0.022(4) 0.006(3) -0.014(3) 0.000(4)
C28 0.091(7) 0.110(9) 0.049(6) -0.040(6) -0.014(5) 0.031(6)
C30 0.023(4) 0.035(5) 0.070(6) 0.014(4) -0.005(4) 0.000(3)
C31 0.039(4) 0.029(5) 0.045(5) -0.003(3) -0.014(3) 0.014(3)
C32 0.045(5) 0.016(4) 0.049(5) 0.003(4) -0.006(4) -0.001(4)
C33 0.061(6) 0.039(5) 0.033(5) 0.009(4) -0.017(4) 0.008(5)
C34 0.040(4) 0.025(4) 0.051(5) 0.007(4) -0.003(4) 0.003(4)
C35 0.039(5) 0.052(6) 0.052(5) -0.017(4) -0.017(4) 0.012(4)
C36 0.064(6) 0.040(6) 0.069(6) -0.012(5) -0.036(5) 0.022(5)
C38 0.040(5) 0.068(6) 0.065(6) -0.035(5) -0.011(4) 0.025(4)
C39 0.028(5) 0.032(6) 0.216(12) 0.031(7) 0.015(6) -0.001(4)
C40 0.065(6) 0.078(7) 0.067(7) 0.038(6) 0.038(5) 0.020(5)
C41 0.037(5) 0.030(5) 0.059(5) 0.001(4) 0.012(4) -0.005(4)
C42 0.037(5) 0.033(5) 0.037(4) -0.001(4) -0.006(3) 0.002(4)
C43 0.028(4) 0.023(4) 0.022(4) -0.001(3) 0.000(3) -0.004(3)
C44 0.051(5) 0.033(5) 0.032(4) 0.007(4) -0.006(4) 0.018(4)
C45 0.031(4) 0.042(5) 0.045(5) -0.002(4) 0.005(4) 0.008(4)
C46 0.016(4) 0.024(4) 0.041(4) -0.003(3) -0.001(3) -0.006(3)
C47 0.035(5) 0.046(6) 0.038(5) 0.006(4) -0.002(4) 0.001(4)
C48 0.038(5) 0.071(7) 0.051(5) 0.006(5) 0.014(4) 0.009(5)
C49A 0.046(10) 0.024(9) 0.013(7) 0.004(6) 0.016(6) -0.008(7)
C49B 0.09(2) 0.12(3) 0.046(14) 0.027(16) 0.008(13) 0.021(19)
C50 0.073(7) 0.090(9) 0.036(5) 0.011(6) 0.017(5) 0.050(6)
C51 0.028(4) 0.019(4) 0.033(4) -0.001(3) 0.003(3) -0.005(3)
C52 0.053(5) 0.028(5) 0.037(5) -0.007(4) -0.024(4) 0.002(4)
C53 0.075(6) 0.042(5) 0.033(5) 0.001(4) -0.012(4) 0.019(5)
C54 0.055(5) 0.035(5) 0.037(5) 0.007(4) 0.007(4) 0.013(4)
C55 0.053(6) 0.067(6) 0.044(5) 0.004(4) -0.006(4) 0.030(5)
C56 0.037(4) 0.028(5) 0.036(4) 0.003(4) -0.012(4) -0.007(4)
C57 0.044(5) 0.041(5) 0.032(4) -0.001(4) -0.003(4) 0.000(4)
C58 0.041(4) 0.018(4) 0.031(4) -0.002(3) -0.003(3) 0.004(4)
C59 0.028(4) 0.034(5) 0.023(4) -0.009(3) 0.002(3) 0.006(3)
C60 0.042(5) 0.066(6) 0.036(5) -0.011(4) -0.005(4) 0.004(4)
C61 0.030(5) 0.094(8) 0.057(6) 0.011(6) -0.006(4) 0.002(5)
C62 0.095(7) 0.053(6) 0.038(5) -0.001(4) -0.013(5) -0.015(5)
C63 0.054(5) 0.047(6) 0.050(5) -0.008(4) -0.015(5) 0.001(5)
C64 0.108(8) 0.067(8) 0.052(7) -0.009(6) 0.007(6) -0.007(6)
C65 0.153(11) 0.073(9) 0.068(8) -0.018(7) 0.012(7) -0.033(8)
C66 0.108(9) 0.064(8) 0.092(8) -0.013(6) 0.015(7) -0.003(7)
C67 0.089(7) 0.063(7) 0.076(6) -0.008(6) -0.016(6) 0.001(7)
C68 0.036(4) 0.018(4) 0.053(5) 0.005(4) 0.003(4) -0.001(3)
C69 0.032(4) 0.031(5) 0.067(6) -0.007(4) 0.007(4) -0.014(4)
C70 0.022(4) 0.104(8) 0.070(6) -0.022(6) 0.007(4) -0.021(5)
C71 0.075(8) 0.30(2) 0.073(8) -0.051(10) -0.014(6) 0.095(10)
C72 0.030(5) 0.098(9) 0.081(7) -0.032(7) -0.011(5) 0.005(6)
C76 0.081(8) 0.085(9) 0.114(10) 0.008(8) -0.020(7) 0.019(7)
C77 0.136(10) 0.161(12) 0.066(7) -0.045(8) -0.044(7) 0.035(10)
O79 0.148(8) 0.087(6) 0.154(8) -0.045(6) -0.045(6) 0.057(6)
N1 0.024(3) 0.021(3) 0.010(3) -0.003(2) -0.006(2) 0.003(2)
N3 0.025(3) 0.018(3) 0.013(3) 0.003(2) -0.001(2) -0.004(2)
N4 0.015(3) 0.023(3) 0.018(3) 0.001(2) -0.006(2) 0.003(3)
N5 0.026(3) 0.012(3) 0.021(3) 0.002(2) -0.005(2) 0.003(2)
N6 0.027(3) 0.027(3) 0.021(3) 0.001(2) -0.009(2) 0.002(3)
N7 0.057(4) 0.055(4) 0.032(4) 0.001(3) -0.017(3) 0.003(4)
N8 0.131(9) 0.074(8) 0.120(9) -0.004(7) 0.000(7) -0.036(7)
N9 0.054(5) 0.050(5) 0.072(5) 0.027(4) -0.001(4) 0.005(4)
O2 0.083(5) 0.132(7) 0.130(6) -0.095(5) -0.058(5) 0.054(5)
N11 0.047(4) 0.041(5) 0.082(5) 0.004(4) -0.021(4) -0.016(4)
O4 0.128(6) 0.094(6) 0.084(5) 0.036(4) 0.050(5) 0.058(5)
N13 0.062(4) 0.062(5) 0.027(4) 0.001(3) -0.011(3) 0.032(4)
N14 0.083(6) 0.051(5) 0.052(5) -0.019(4) -0.011(4) 0.009(4)
O14 0.073(4) 0.053(4) 0.057(4) 0.021(3) 0.005(3) 0.004(3)
O15 0.063(5) 0.062(5) 0.170(8) -0.029(5) -0.012(5) 0.022(4)
N38 0.017(3) 0.014(3) 0.030(3) -0.002(2) -0.008(2) 0.007(2)
O1 0.043(4) 0.068(4) 0.079(4) 0.033(3) 0.011(3) -0.006(3)
N10 0.077(6) 0.077(6) 0.077(5) -0.019(5) -0.032(4) 0.020(5)
O3 0.042(4) 0.090(5) 0.108(5) -0.039(4) -0.024(3) 0.026(4)
N12 0.059(4) 0.048(5) 0.051(5) -0.010(4) 0.015(4) 0.018(4)
O5 0.036(3) 0.077(4) 0.061(4) 0.012(3) -0.006(3) 0.012(3)
O6 0.043(3) 0.029(3) 0.036(3) 0.008(2) 0.001(2) 0.014(2)
O7 0.048(3) 0.032(3) 0.040(3) 0.004(2) -0.013(2) 0.005(2)
O8 0.055(4) 0.043(4) 0.054(3) -0.007(3) 0.014(3) -0.001(3)
O9 0.055(3) 0.027(3) 0.039(3) -0.006(2) -0.016(3) 0.000(2)
O10 0.030(3) 0.038(3) 0.036(3) 0.017(2) -0.005(2) -0.001(2)
O11 0.043(3) 0.026(3) 0.030(3) 0.008(2) -0.006(2) -0.007(2)
O12 0.043(3) 0.066(4) 0.054(3) -0.002(3) -0.018(3) 0.000(3)
O13 0.061(4) 0.094(5) 0.057(4) -0.003(3) -0.010(3) -0.008(4)
N15 0.059(4) 0.025(4) 0.109(6) -0.004(4) -0.022(4) 0.003(3)
N16 0.042(4) 0.073(6) 0.093(5) -0.014(5) 0.022(4) -0.012(4)
O17 0.093(5) 0.077(4) 0.071(4) -0.017(3) -0.020(4) -0.008(4)
O18 0.094(5) 0.160(8) 0.092(5) 0.027(5) -0.022(4) -0.048(5)
C79 0.111(10) 0.120(12) 0.126(10) 0.013(9) -0.017(8) 0.026(8)
O22 0.046(3) 0.072(4) 0.071(4) -0.021(3) 0.000(3) -0.006(3)
O23 0.053(4) 0.092(5) 0.161(6) 0.078(5) -0.023(4) -0.038(4)
O24 0.108(6) 0.118(7) 0.120(6) -0.045(5) -0.011(5) 0.041(5)
O25 0.304(14) 0.097(7) 0.122(7) 0.006(6) -0.066(8) -0.011(8)
O26 0.232(11) 0.117(7) 0.146(7) -0.039(6) -0.103(7) 0.019(7)
C73 0.119(11) 0.094(11) 0.102(10) 0.033(9) 0.018(8) 0.055(9)
C74 0.216(19) 0.147(16) 0.194(17) -0.057(14) 0.020(14) 0.035(15)
C75 0.38(3) 0.156(19) 0.166(18) -0.010(14) 0.027(19) -0.04(2)
O20 0.101(8) 0.39(2) 0.269(14) 0.211(15) 0.017(8) 0.107(10)
C81 0.180(11) 0.115(9) 0.069(7) 0.029(7) 0.006(8) -0.059(8)
C82 0.180(11) 0.115(9) 0.069(7) 0.029(7) 0.006(8) -0.059(8)
C83 0.180(11) 0.115(9) 0.069(7) 0.029(7) 0.006(8) -0.059(8)
O27 0.180(11) 0.115(9) 0.069(7) 0.029(7) 0.006(8) -0.059(8)

loop_
_atom_type_symbol
_atom_type_description
_atom_type_scat_dispersion_real
_atom_type_scat_dispersion_imag
_atom_type_scat_source
C C 0.0033 0.0016 'International Tables Vol C Tables 4.2.6.8 and 6.1.1.4'
H H 0.0000 0.0000 'International Tables Vol C Tables 4.2.6.8 and 6.1.1.4'
N N 0.0061 0.0033 'International Tables Vol C Tables 4.2.6.8 and 6.1.1.4'
O O 0.0106 0.0060 'International Tables Vol C Tables 4.2.6.8 and 6.1.1.4'
P P 0.1023 0.0942 'International Tables Vol C Tables 4.2.6.8 and 6.1.1.4'
Co Co 0.3494 0.9721 'International Tables Vol C Tables 4.2.6.8 and 6.1.1.4'

loop_
_geom_angle_atom_site_label_1
_geom_angle_atom_site_label_2
_geom_angle_atom_site_label_3
_geom_angle
C20 Co1 N1 91.7(2)
C20 Co1 N3 87.5(2)
N1 Co1 N3 83.5(2)
C20 Co1 N38 87.9(2)
N1 Co1 N38 90.3(2)
N3 Co1 N38 172.2(2)
C20 Co1 N4 90.6(2)
N1 Co1 N4 173.1(2)
N3 Co1 N4 90.1(2)
N38 Co1 N4 96.3(2)
C20 Co1 N5 177.0(2)
N1 Co1 N5 90.83(19)
N3 Co1 N5 94.37(19)
N38 Co1 N5 90.48(19)
N4 Co1 N5 87.13(19)
O7 P1 O8 117.4(3)
O7 P1 O6 113.4(3)
O8 P1 O6 106.6(3)
O7 P1 O9 108.2(3)
O8 P1 O9 110.8(3)
O6 P1 O9 99.0(2)
N1 C1 C2 123.4(6)
N1 C1 C19 111.3(6)
C2 C1 C19 125.3(5)
C3 C2 C1 122.8(5)
C3 C2 C30 120.9(6)
C1 C2 C30 116.2(5)
C2 C3 N38 124.7(6)
C2 C3 C4 127.9(6)
N38 C3 C4 107.4(5)
C3 C4 C31 117.0(6)
C3 C4 C32 105.5(5)
C31 C4 C32 111.1(5)
C3 C4 C5 102.0(5)
C31 C4 C5 111.9(5)
C32 C4 C5 108.6(5)
C6 C5 C34 111.8(5)
C6 C5 C4 100.2(5)
C34 C5 C4 114.1(5)
C6 C5 H5 110.1
C34 C5 H5 110.1
C4 C5 H5 110.1
N38 C6 C7 125.1(6)
N38 C6 C5 111.8(5)
C7 C6 C5 123.0(6)
C8 C7 C6 126.4(6)
C8 C7 H7 116.8
C6 C7 H7 116.8
N4 C8 C7 125.3(6)
N4 C8 C9 111.0(6)
C7 C8 C9 123.6(6)
C10 C9 C8 100.1(5)
C10 C9 C39 118.7(6)
C8 C9 C39 112.9(6)
C10 C9 C40 108.4(6)
C8 C9 C40 105.2(6)
C39 C9 C40 110.4(7)
C9 C10 C11 102.1(5)
C9 C10 C70 116.5(6)
C11 C10 C70 107.0(5)
C9 C10 H10 110.3
C11 C10 H10 110.3
C70 C10 H10 110.3
C12 C11 N4 127.8(5)
C12 C11 C10 124.7(6)
N4 C11 C10 107.4(5)
C11 C12 C13 122.3(5)
C11 C12 C41 118.7(5)
C13 C12 C41 119.0(6)
N3 C13 C12 120.9(6)
N3 C13 C14 110.1(5)
C12 C13 C14 128.7(5)
C15 C14 C43 112.2(5)
C15 C14 C13 101.7(4)
C43 C14 C13 115.7(5)
C15 C14 C42 113.1(5)
C43 C14 C42 107.4(5)
C13 C14 C42 106.7(5)
C14 C15 C68 116.8(5)
C14 C15 C16 102.8(4)
C68 C15 C16 111.8(5)
C14 C15 H15 108.4
C68 C15 H15 108.4
C16 C15 H15 108.4
N3 C16 C15 101.3(4)
N3 C16 C17 106.0(4)
C15 C16 C17 122.7(5)
N3 C16 H16 108.7
C15 C16 H16 108.7
C17 C16 H16 108.7
N1 C17 C51 110.7(5)
N1 C17 C18 101.9(5)
C51 C17 C18 113.9(5)
N1 C17 C16 102.7(4)
C51 C17 C16 108.8(5)
C18 C17 C16 117.9(5)
C46 C18 C45 107.7(5)
C46 C18 C19 109.6(5)
C45 C18 C19 114.0(5)
C46 C18 C17 109.7(5)
C45 C18 C17 115.1(5)
C19 C18 C17 100.6(5)
C1 C19 C48 114.5(6)
C1 C19 C18 101.4(5)
C48 C19 C18 114.9(5)
C1 C19 H19 108.6
C48 C19 H19 108.6
C18 C19 H19 108.6
N7 C20 Co1 177.6(6)
N5 C21 N6 116.0(6)
N5 C21 H21A 122.0
N6 C21 H21A 122.0
C23 C22 C24 122.7(6)
C23 C22 N6 106.4(6)
C24 C22 N6 130.9(6)
C22 C23 C27 118.1(6)
C22 C23 N5 109.1(5)
C27 C23 N5 132.8(5)
C25 C24 C22 119.2(6)
C25 C24 H24 120.4
C22 C24 H24 120.4
C24 C25 C26 118.9(6)
C24 C25 C28 120.9(7)
C26 C25 C28 120.1(7)
C27 C26 C25 120.4(6)
C27 C26 C38 119.2(6)
C25 C26 C38 120.4(6)
C26 C27 C23 120.6(6)
C26 C27 H27 119.7
C23 C27 H27 119.7
C25 C28 H28A 109.5
C25 C28 H28B 109.5
H28A C28 H28B 109.5
C25 C28 H28C 109.5
H28A C28 H28C 109.5
H28B C28 H28C 109.5
C2 C30 H30A 109.5
C2 C30 H30B 109.5
H30A C30 H30B 109.5
C2 C30 H30C 109.5
H30A C30 H30C 109.5
H30B C30 H30C 109.5
C4 C31 H31A 109.5
C4 C31 H31B 109.5
H31A C31 H31B 109.5
C4 C31 H31C 109.5
H31A C31 H31C 109.5
H31B C31 H31C 109.5
C33 C32 C4 113.1(6)
C33 C32 H32A 108.9
C4 C32 H32A 109.0
C33 C32 H32B 109.0
C4 C32 H32B 108.9
H32A C32 H32B 107.8
O1 C33 N9 122.2(8)
O1 C33 C32 120.6(7)
N9 C33 C32 117.0(8)
C5 C34 C35 115.1(6)
C5 C34 H34A 108.5
C35 C34 H34A 108.5
C5 C34 H34B 108.5
C35 C34 H34B 108.5
H34A C34 H34B 107.5
C36 C35 C34 110.6(6)
C36 C35 H35A 109.5
C34 C35 H35A 109.5
C36 C35 H35B 109.5
C34 C35 H35B 109.5
H35A C35 H35B 108.1
O2 C36 N10 119.4(8)
O2 C36 C35 125.6(7)
N10 C36 C35 115.1(8)
C26 C38 H38A 109.5
C26 C38 H38B 109.5
H38A C38 H38B 109.5
C26 C38 H38C 109.5
H38A C38 H38C 109.5
H38B C38 H38C 109.5
C9 C39 H39A 109.5
C9 C39 H39B 109.5
H39A C39 H39B 109.5
C9 C39 H39C 109.5
H39A C39 H39C 109.5
H39B C39 H39C 109.5
C9 C40 H40A 109.5
C9 C40 H40B 109.5
H40A C40 H40B 109.5
C9 C40 H40C 109.5
H40A C40 H40C 109.5
H40B C40 H40C 109.5
C12 C41 H41A 109.5
C12 C41 H41B 109.5
H41A C41 H41B 109.5
C12 C41 H41C 109.5
H41A C41 H41C 109.5
H41B C41 H41C 109.5
C14 C42 H42A 109.5
C14 C42 H42B 109.5
H42A C42 H42B 109.5
C14 C42 H42C 109.5
H42A C42 H42C 109.5
H42B C42 H42C 109.5
C44 C43 C14 116.3(5)
C44 C43 H43A 108.2
C14 C43 H43A 108.2
C44 C43 H43B 108.2
C14 C43 H43B 108.2
H43A C43 H43B 107.4
C52 C44 C43 111.5(6)
C52 C44 H44A 109.3
C43 C44 H44A 109.3
C52 C44 H44B 109.3
C43 C44 H44B 109.3
H44A C44 H44B 108.0
C18 C45 H45A 109.5
C18 C45 H45B 109.5
H45A C45 H45B 109.5
C18 C45 H45C 109.5
H45A C45 H45C 109.5
H45B C45 H45C 109.5
C18 C46 C47 114.6(5)
C18 C46 H46A 108.6
C47 C46 H46A 108.6
C18 C46 H46B 108.6
C47 C46 H46B 108.6
H46A C46 H46B 107.6
O3 C47 N11 122.2(7)
O3 C47 C46 121.8(7)
N11 C47 C46 115.9(7)
C49A C48 C49B 40.1(11)
C49A C48 C19 118.0(7)
C49B C48 C19 120.5(9)
C49A C48 H48A 107.8
C49B C48 H48A 130.5
C19 C48 H48A 107.8
C49A C48 H48B 107.8
C49B C48 H48B 69.4
C19 C48 H48B 107.8
H48A C48 H48B 107.1
C48 C49A C50 113.0(8)
C48 C49A H49A 109.0
C50 C49A H49A 109.0
C48 C49A H49B 109.0
C50 C49A H49B 109.0
H49A C49A H49B 107.8
C48 C49B C50 112.4(14)
C48 C49B H49C 109.1
C50 C49B H49C 109.1
C48 C49B H49D 109.1
C50 C49B H49D 109.1
H49C C49B H49D 107.9
O4 C50 N12 121.2(8)
O4 C50 C49B 136.1(13)
N12 C50 C49B 98.3(14)
O4 C50 C49A 112.2(9)
N12 C50 C49A 126.0(9)
C49B C50 C49A 38.6(10)
C17 C51 H51A 109.5
C17 C51 H51B 109.5
H51A C51 H51B 109.5
C17 C51 H51C 109.5
H51A C51 H51C 109.5
H51B C51 H51C 109.5
O5 C52 N13 121.9(7)
O5 C52 C44 120.8(7)
N13 C52 C44 117.3(7)
N13 C53 C54 113.5(6)
N13 C53 H53A 108.9
C54 C53 H53A 108.9
N13 C53 H53B 108.9
C54 C53 H53B 108.9
H53A C53 H53B 107.7
O6 C54 C55 107.7(5)
O6 C54 C53 105.5(6)
C55 C54 C53 113.8(6)
O6 C54 H54 109.9
C55 C54 H54 109.9
C53 C54 H54 109.9
C54 C55 H55A 109.5
C54 C55 H55B 109.5
H55A C55 H55B 109.5
C54 C55 H55C 109.5
H55A C55 H55C 109.5
H55B C55 H55C 109.5
O9 C56 C57 111.3(6)
O9 C56 C59 110.8(5)
C57 C56 C59 102.7(5)
O9 C56 H56 110.6
C57 C56 H56 110.6
C59 C56 H56 110.6
O10 C57 C60 111.4(6)
O10 C57 C56 106.0(6)
C60 C57 C56 112.4(6)
O10 C57 H57 108.9
C60 C57 H57 108.9
C56 C57 H57 108.9
O10 C58 N6 106.3(5)
O10 C58 C59 104.1(5)
N6 C58 C59 112.1(5)
O10 C58 H58 111.3
N6 C58 H58 111.3
C59 C58 H58 111.3
O11 C59 C58 109.2(5)
O11 C59 C56 112.7(5)
C58 C59 C56 99.9(5)
O11 C59 H59 111.5
C58 C59 H59 111.5
C56 C59 H59 111.5
O12 C60 C57 106.2(6)
O12 C60 H60A 110.5
C57 C60 H60A 110.5
O12 C60 H60B 110.5
C57 C60 H60B 110.5
H60A C60 H60B 108.7
O13 C61 N14 127.8(8)
O13 C61 O12 119.6(9)
N14 C61 O12 112.5(8)
N14 C62 C63 112.8(6)
N14 C62 H62A 109.0
C63 C62 H62A 109.0
N14 C62 H62B 109.0
C63 C62 H62B 109.0
H62A C62 H62B 107.8
C64 C63 C67 117.7(9)
C64 C63 C62 123.3(8)
C67 C63 C62 118.9(9)
C63 C64 C65 119.6(10)
C63 C64 H64 120.2
C65 C64 H64 120.2
N8 C65 C64 122.7(10)
N8 C65 H65 118.6
C64 C65 H65 118.6
N8 C66 C67 121.4(10)
N8 C66 H66 119.3
C67 C66 H66 119.3
C63 C67 C66 120.8(10)
C63 C67 H67 119.6
C66 C67 H67 119.6
C69 C68 C15 113.3(6)
C69 C68 H68A 108.9
C15 C68 H68A 108.9
C69 C68 H68B 108.9
C15 C68 H68B 108.9
H68A C68 H68B 107.7
O14 C69 N15 121.7(8)
O14 C69 C68 120.3(7)
N15 C69 C68 117.9(7)
C71 C70 C10 127.3(7)
C71 C70 H70A 105.5
C10 C70 H70A 105.5
C71 C70 H70B 105.5
C10 C70 H70B 105.5
H70A C70 H70B 106.1
C70 C71 C72 120.0(9)
C70 C71 H71A 107.3
C72 C71 H71A 107.3
C70 C71 H71B 107.3
C72 C71 H71B 107.3
H71A C71 H71B 106.9
O15 C72 N16 121.4(9)
O15 C72 C71 122.2(12)
N16 C72 C71 116.4(12)
O79 C76 C77 124.1(11)
O79 C76 C79 120.3(12)
C77 C76 C79 115.6(11)
C76 C77 H77A 109.5
C76 C77 H77B 109.5
H77A C77 H77B 109.5
C76 C77 H77C 109.5
H77A C77 H77C 109.5
H77B C77 H77C 109.5
C1 N1 C17 112.0(5)
C1 N1 Co1 130.2(4)
C17 N1 Co1 117.3(4)
C13 N3 C16 111.5(5)
C13 N3 Co1 133.2(4)
C16 N3 Co1 113.3(3)
C8 N4 C11 111.2(5)
C8 N4 Co1 123.3(4)
C11 N4 Co1 125.5(4)
C21 N5 C23 103.7(5)
C21 N5 Co1 123.5(4)
C23 N5 Co1 132.7(4)
C21 N6 C22 104.8(5)
C21 N6 C58 128.4(6)
C22 N6 C58 124.5(5)
C66 N8 C65 116.9(10)
C33 N9 H9B 120.0
C33 N9 H9A 120.0
H9B N9 H9A 120.0
C47 N11 H11B 120.0
C47 N11 H11A 120.0
H11B N11 H11A 120.0
C52 N13 C53 124.2(7)
C52 N13 H13 117.9
C53 N13 H13 117.9
C61 N14 C62 122.6(8)
C61 N14 H14 118.7
C62 N14 H14 118.7
C6 N38 C3 110.8(5)
C6 N38 Co1 123.0(4)
C3 N38 Co1 125.5(4)
C36 N10 H10B 120.0
C36 N10 H10A 120.0
H10B N10 H10A 120.0
C50 N12 H12A 120.0
C50 N12 H12B 120.0
H12A N12 H12B 120.0
C54 O6 P1 119.4(4)
C56 O9 P1 119.5(4)
C57 O10 C58 110.4(5)
C59 O11 H11 109.5
C61 O12 C60 120.6(7)
C69 N15 H15A 120.0
C69 N15 H15B 120.0
H15A N15 H15B 120.0
C72 N16 H16A 120.0
C72 N16 H16B 120.0
H16A N16 H16B 120.0
C76 C79 H79A 109.5
C76 C79 H79B 109.5
H79A C79 H79B 109.5
C76 C79 H79C 109.5
H79A C79 H79C 109.5
H79B C79 H79C 109.5
O20 C73 C74 131(2)
O20 C73 C75 122.1(17)
C74 C73 C75 106.5(15)
C73 C74 H74A 109.5
C73 C74 H74B 109.5
H74A C74 H74B 109.5
C73 C74 H74C 109.5
H74A C74 H74C 109.5
H74B C74 H74C 109.5
C73 C75 H75A 109.5
C73 C75 H75B 109.5
H75A C75 H75B 109.5
C73 C75 H75C 109.5
H75A C75 H75C 109.5
H75B C75 H75C 109.5
O27 C81 C82 130.7(9)
O27 C81 C83 116.3(8)
C82 C81 C83 113.0(8)
C81 C82 H82A 109.5
C81 C82 H82B 109.5
H82A C82 H82B 109.5
C81 C82 H82C 109.5
H82A C82 H82C 109.5
H82B C82 H82C 109.5
C81 C83 H83A 109.5
C81 C83 H83B 109.5
H83A C83 H83B 109.5
C81 C83 H83C 109.5
H83A C83 H83C 109.5
H83B C83 H83C 109.5

loop_
_geom_bond_atom_site_label_1
_geom_bond_atom_site_label_2
_geom_bond_distance
Co1 C20 1.877(7)
Co1 N1 1.898(5)
Co1 N3 1.906(5)
Co1 N38 1.928(5)
Co1 N4 1.930(5)
Co1 N5 2.042(5)
P1 O7 1.471(5)
P1 O8 1.482(5)
P1 O6 1.571(5)
P1 O9 1.603(5)
C1 N1 1.293(7)
C1 C2 1.452(9)
C1 C19 1.495(8)
C2 C3 1.338(8)
C2 C30 1.543(8)
C3 N38 1.397(7)
C3 C4 1.535(8)
C4 C31 1.544(9)
C4 C32 1.551(9)
C4 C5 1.560(8)
C5 C6 1.494(8)
C5 C34 1.522(8)
C5 H5 1.0000
C6 N38 1.329(7)
C6 C7 1.393(8)
C7 C8 1.385(9)
C7 H7 0.9500
C8 N4 1.323(8)
C8 C9 1.530(9)
C9 C10 1.529(10)
C9 C39 1.541(10)
C9 C40 1.556(11)
C10 C11 1.532(8)
C10 C70 1.567(10)
C10 H10 1.0000
C11 C12 1.350(8)
C11 N4 1.382(8)
C12 C13 1.448(8)
C12 C41 1.525(9)
C13 N3 1.316(7)
C13 C14 1.536(8)
C14 C15 1.526(8)
C14 C43 1.529(8)
C14 C42 1.556(8)
C15 C68 1.538(8)
C15 C16 1.541(8)
C15 H15 1.0000
C16 N3 1.492(7)
C16 C17 1.572(8)
C16 H16 1.0000
C17 N1 1.486(7)
C17 C51 1.527(8)
C17 C18 1.566(8)
C18 C46 1.534(8)
C18 C45 1.543(9)
C18 C19 1.547(9)
C19 C48 1.537(9)
C19 H19 1.0000
C20 N7 1.136(7)
C21 N5 1.300(7)
C21 N6 1.328(7)
C21 H21A 0.9500
C22 C23 1.373(8)
C22 C24 1.393(9)
C22 N6 1.404(8)
C23 C27 1.391(9)
C23 N5 1.408(7)
C24 C25 1.364(9)
C24 H24 0.9500
C25 C26 1.426(9)
C25 C28 1.494(9)
C26 C27 1.370(9)
C26 C38 1.527(9)
C27 H27 0.9500
C28 H28A 0.9800
C28 H28B 0.9800
C28 H28C 0.9800
C30 H30A 0.9800
C30 H30B 0.9800
C30 H30C 0.9800
C31 H31A 0.9800
C31 H31B 0.9800
C31 H31C 0.9800
C32 C33 1.494(9)
C32 H32A 0.9900
C32 H32B 0.9900
C33 O1 1.236(9)
C33 N9 1.326(9)
C34 C35 1.530(9)
C34 H34A 0.9900
C34 H34B 0.9900
C35 C36 1.478(10)
C35 H35A 0.9900
C35 H35B 0.9900
C36 O2 1.228(9)
C36 N10 1.336(9)
C38 H38A 0.9800
C38 H38B 0.9800
C38 H38C 0.9800
C39 H39A 0.9800
C39 H39B 0.9800
C39 H39C 0.9800
C40 H40A 0.9800
C40 H40B 0.9800
C40 H40C 0.9800
C41 H41A 0.9800
C41 H41B 0.9800
C41 H41C 0.9800
C42 H42A 0.9800
C42 H42B 0.9800
C42 H42C 0.9800
C43 C44 1.524(8)
C43 H43A 0.9900
C43 H43B 0.9900
C44 C52 1.518(9)
C44 H44A 0.9900
C44 H44B 0.9900
C45 H45A 0.9800
C45 H45B 0.9800
C45 H45C 0.9800
C46 C47 1.534(9)
C46 H46A 0.9900
C46 H46B 0.9900
C47 O3 1.238(9)
C47 N11 1.299(9)
C48 C49A 1.485(11)
C48 C49B 1.501(15)
C48 H48A 0.9900
C48 H48B 0.9900
C49A C50 1.552(11)
C49A H49A 0.9900
C49A H49B 0.9900
C49B C50 1.548(16)
C49B H49C 0.9900
C49B H49D 0.9900
C50 O4 1.196(10)
C50 N12 1.293(10)
C51 H51A 0.9800
C51 H51B 0.9800
C51 H51C 0.9800
C52 O5 1.238(9)
C52 N13 1.320(9)
C53 N13 1.428(9)
C53 C54 1.512(10)
C53 H53A 0.9900
C53 H53B 0.9900
C54 O6 1.474(8)
C54 C55 1.492(9)
C54 H54 1.0000
C55 H55A 0.9800
C55 H55B 0.9800
C55 H55C 0.9800
C56 O9 1.435(8)
C56 C57 1.534(9)
C56 C59 1.536(8)
C56 H56 1.0000
C57 O10 1.416(8)
C57 C60 1.487(9)
C57 H57 1.0000
C58 O10 1.424(7)
C58 N6 1.444(7)
C58 C59 1.525(9)
C58 H58 1.0000
C59 O11 1.399(7)
C59 H59 1.0000
C60 O12 1.426(8)
C60 H60A 0.9900
C60 H60B 0.9900
C61 O13 1.267(9)
C61 N14 1.297(10)
C61 O12 1.344(9)
C62 N14 1.467(9)
C62 C63 1.495(10)
C62 H62A 0.9900
C62 H62B 0.9900
C63 C64 1.351(11)
C63 C67 1.368(11)
C64 C65 1.376(13)
C64 H64 0.9500
C65 N8 1.350(12)
C65 H65 0.9500
C66 N8 1.332(12)
C66 C67 1.380(13)
C66 H66 0.9500
C67 H67 0.9500
C68 C69 1.517(10)
C68 H68A 0.9900
C68 H68B 0.9900
C69 O14 1.247(8)
C69 N15 1.281(9)
C70 C71 1.339(11)
C70 H70A 0.9900
C70 H70B 0.9900
C71 C72 1.468(12)
C71 H71A 0.9900
C71 H71B 0.9900
C72 O15 1.221(11)
C72 N16 1.334(12)
C76 O79 1.205(12)
C76 C77 1.497(14)
C76 C79 1.526(13)
C77 H77A 0.9800
C77 H77B 0.9800
C77 H77C 0.9800
N9 H9B 0.8800
N9 H9A 0.8800
N11 H11B 0.8800
N11 H11A 0.8800
N13 H13 0.8800
N14 H14 0.8800
N10 H10B 0.8800
N10 H10A 0.8800
N12 H12A 0.8800
N12 H12B 0.8800
O11 H11 0.8400
N15 H15A 0.8800
N15 H15B 0.8800
N16 H16A 0.8800
N16 H16B 0.8800
C79 H79A 0.9800
C79 H79B 0.9800
C79 H79C 0.9800
C73 O20 1.150(13)
C73 C74 1.332(16)
C73 C75 1.487(19)
C74 H74A 0.9800
C74 H74B 0.9800
C74 H74C 0.9800
C75 H75A 0.9800
C75 H75B 0.9800
C75 H75C 0.9800
C81 O27 1.116(11)
C81 C82 1.494(5)
C81 C83 1.500(5)
C82 H82A 0.9800
C82 H82B 0.9800
C82 H82C 0.9800
C83 H83A 0.9800
C83 H83B 0.9800
C83 H83C 0.9800
